data_7230978
loop_
_publ_author_name
'Kyratzis, Nicholas'
'Cao, Winnie'
'Izgorodina, Ekaterina I.'
'Turner, David R.'

_publ_section_title
;
 Structural changes in coordination polymers in response to small changes
 in steric bulk (H vs. Me): an experimental and theoretical study
;
_journal_issue 29
_journal_name_full CrystEngComm
_journal_page_first 4115
_journal_paper_doi 10.1039/C8CE00744F
_journal_volume 20
_journal_year 2018
_chemical_formula_moiety 'C90 H77 Co4 N14 O39.5'
_chemical_formula_sum 'C90 H77 Co4 N14 O39.5'
_chemical_formula_weight 2222.37
_space_group_crystal_system triclinic
_space_group_IT_number 2
_space_group_name_Hall '-P 1'
_space_group_name_H-M_alt 'P -1'
_symmetry_space_group_name_Hall '-P 1'
_symmetry_space_group_name_H-M 'P -1'
_atom_sites_solution_hydrogens geom
_audit_creation_date 2018-01-24
_audit_creation_method
;
Olex2 1.2
(compiled 2017.08.10 svn.r3458 for OlexSys, GUI svn.r5381)
;
_audit_update_record
;
2018-04-30 deposited with the CCDC.
2018-06-21 downloaded from the CCDC.
;
_cell_angle_alpha 92.09(3)
_cell_angle_beta 100.49(3)
_cell_angle_gamma 115.21(3)
_cell_formula_units_Z 2
_cell_length_a 15.060(3)
_cell_length_b 17.240(3)
_cell_length_c 18.790(4)
_cell_measurement_reflns_used 128774
_cell_measurement_temperature 100(2)
_cell_measurement_theta_max 27.500
_cell_measurement_theta_min 1.111
_cell_volume 4304(2)
_computing_cell_refinement 'XDS (Kabsch, 1993)'
_computing_data_collection 'BluICE (McPhillips et al, 2002)'
_computing_data_reduction 'XDS (Kabsch, 1993)'
_computing_molecular_graphics 'Olex2 (Dolomanov et al., 2009)'
_computing_publication_material 'Olex2 (Dolomanov et al., 2009)'
_computing_structure_refinement 'ShelXL (Sheldrick, 2015)'
_computing_structure_solution 'SHELXT 2014/5 (Sheldrick, 2014)'
_diffrn_ambient_temperature 100.0
_diffrn_measured_fraction_theta_full 0.996
_diffrn_measured_fraction_theta_max 0.994
_diffrn_measurement_device_type 'ADSC Quantum 210r'
_diffrn_measurement_method 'phi scans'
_diffrn_radiation_type synchrotron
_diffrn_radiation_wavelength 0.7108
_diffrn_reflns_av_R_equivalents 0.1208
_diffrn_reflns_av_unetI/netI 0.0677
_diffrn_reflns_Laue_measured_fraction_full 0.996
_diffrn_reflns_Laue_measured_fraction_max 0.994
_diffrn_reflns_limit_h_max 19
_diffrn_reflns_limit_h_min -19
_diffrn_reflns_limit_k_max 22
_diffrn_reflns_limit_k_min -22
_diffrn_reflns_limit_l_max 24
_diffrn_reflns_limit_l_min -24
_diffrn_reflns_number 128774
_diffrn_reflns_point_group_measured_fraction_full 0.996
_diffrn_reflns_point_group_measured_fraction_max 0.994
_diffrn_reflns_theta_full 25.244
_diffrn_reflns_theta_max 27.500
_diffrn_reflns_theta_min 1.111
_diffrn_source 'MX1 Beamline Asutralian Synchrotron'
_exptl_absorpt_coefficient_mu 0.868
_exptl_absorpt_correction_type none
_exptl_crystal_colour pink
_exptl_crystal_density_diffrn 1.715
_exptl_crystal_description block
_exptl_crystal_F_000 2278
_exptl_crystal_recrystallization_method 'Crystallised at elevated temperature from synthesis'
_exptl_crystal_size_max 0.02
_exptl_crystal_size_mid 0.01
_exptl_crystal_size_min 0.01
_refine_diff_density_max 2.839
_refine_diff_density_min -0.926
_refine_diff_density_rms 0.161
_refine_ls_extinction_method none
_refine_ls_goodness_of_fit_ref 1.007
_refine_ls_hydrogen_treatment constr
_refine_ls_matrix_type full
_refine_ls_number_parameters 1387
_refine_ls_number_reflns 19677
_refine_ls_number_restraints 21
_refine_ls_restrained_S_all 1.007
_refine_ls_R_factor_all 0.1250
_refine_ls_R_factor_gt 0.0880
_refine_ls_shift/su_max 0.001
_refine_ls_shift/su_mean 0.000
_refine_ls_structure_factor_coef Fsqd
_refine_ls_weighting_details 'w=1/[\s^2^(Fo^2^)+(0.1807P)^2^] where P=(Fo^2^+2Fc^2^)/3'
_refine_ls_weighting_scheme calc
_refine_ls_wR_factor_gt 0.2352
_refine_ls_wR_factor_ref 0.2699
_reflns_Friedel_coverage 0.000
_reflns_number_gt 12145
_reflns_number_total 19677
_reflns_threshold_expression 'I > 2\s(I)'
_cod_data_source_file c8ce00744f2.cif
_cod_data_source_block 1
_cod_depositor_comments 'Adding full bibliography for 7230978--7230987.cif.'
_cod_original_cell_volume 4304.1(18)
_cod_original_formula_sum 'C90 H77 Co4 N14 O39.50'
_cod_database_code 7230978
_shelx_shelxl_version_number 2017/1
_shelx_space_group_comment
;
The symmetry employed for this shelxl refinement is uniquely defined
by the following loop, which should always be used as a source of
symmetry information in preference to the above space-group names.
They are only intended as comments.
;
_shelx_estimated_absorpt_t_max 0.991
_shelx_estimated_absorpt_t_min 0.983
_olex2_refinement_description
;
1. Fixed Uiso
 At 1.2 times of:
  All C(H) groups, All C(H,H) groups
 At 1.5 times of:
  All C(H,H,H) groups
2. Restrained distances
 C79-O35
 1.3 with sigma of 0.02
 C84-N10
 1.45 with sigma of 0.02
 N10-O35
 2.27 with sigma of 0.04
3. Rigid body (RIGU) restrains
 N10, C79, C83, C84
 with sigma for 1-2 distances of 0.004 and sigma for 1-3 distances of 0.004
4. Others
 Sof(N9)=Sof(C80)=Sof(H80)=Sof(C81)=Sof(H81A)=Sof(H81B)=Sof(H81C)=Sof(C82)=
 Sof(H82A)=Sof(H82B)=Sof(H82C)=1-FVAR(1)
 Sof(N10)=Sof(C79)=Sof(H79)=Sof(C83)=Sof(H83A)=Sof(H83B)=Sof(H83C)=Sof(C84)=
 Sof(H84A)=Sof(H84B)=Sof(H84C)=FVAR(1)
 Fixed Sof: O34(0.5)
5.a Secondary CH2 refined with riding coordinates:
 C2(H2A,H2B), C17(H17A,H17B), C20(H20A,H20B), C35(H35A,H35B), C38(H38A,H38B),
 C53(H53A,H53B), C56(H56A,H56B), C71(H71A,H71B)
5.b Aromatic/amide H refined with riding coordinates:
 C7(H7), C9(H9), C10(H10), C12(H12), C25(H25), C27(H27), C28(H28), C30(H30),
 C43(H43), C45(H45), C46(H46), C48(H48), C61(H61), C63(H63), C64(H64), C66(H66),
  C74(H74), C79(H79), C80(H80), C85(H85), C88(H88), C91(H91), C94(H94)
5.c Idealised Me refined as rotating group:
 C77(H77A,H77B,H77C), C78(H78A,H78B,H78C), C81(H81A,H81B,H81C), C82(H82A,H82B,
 H82C), C83(H83A,H83B,H83C), C84(H84A,H84B,H84C), C86(H86A,H86B,H86C), C87(H87A,
 H87B,H87C), C89(H89A,H89B,H89C), C90(H90A,H90B,H90C), C92(H92A,H92B,H92C),
 C93(H93A,H93B,H93C), C95(H95A,H95B,H95C), C96(H96A,H96B,H96C)
;
_olex2_submission_special_instructions 'No special instructions were received'

loop_
_space_group_symop_operation_xyz
'x, y, z'
'-x, -y, -z'

loop_
_atom_site_label
_atom_site_type_symbol
_atom_site_fract_x
_atom_site_fract_y
_atom_site_fract_z
_atom_site_U_iso_or_equiv
_atom_site_adp_type
_atom_site_occupancy
_atom_site_site_symmetry_order
_atom_site_calc_flag
_atom_site_refinement_flags_posn
_atom_site_refinement_flags_adp
_atom_site_refinement_flags_occupancy
_atom_site_disorder_assembly
_atom_site_disorder_group
Co1 Co 1.000000 0.500000 0.000000 0.03658(19) Uani 1 2 d S T P . .
Co2 Co 1.00019(4) 0.46784(4) 0.25004(3) 0.04466(17) Uani 1 1 d . . . . .
Co3 Co 1.000000 0.500000 0.500000 0.0465(2) Uani 1 2 d S T P . .
Co4 Co -0.00185(4) 0.03000(4) 0.62268(3) 0.03676(16) Uani 1 1 d . . . . .
Co5 Co -0.00218(4) 0.02234(3) 0.87425(3) 0.03473(16) Uani 1 1 d . . . . .
O1 O 0.9282(2) 0.5127(2) 0.08295(16) 0.0445(7) Uani 1 1 d . . . . .
O2 O 0.8683(2) 0.4375(2) 0.17116(17) 0.0497(7) Uani 1 1 d . . . . .
O3 O 0.6339(3) 0.4688(2) 0.12035(19) 0.0574(9) Uani 1 1 d . . . . .
O4 O 0.7183(3) 0.2518(2) 0.06854(19) 0.0572(9) Uani 1 1 d . . . . .
O5 O 0.2750(2) 0.1904(2) 0.30734(16) 0.0432(7) Uani 1 1 d . . . . .
O6 O 0.3664(2) -0.02293(19) 0.25842(17) 0.0436(7) Uani 1 1 d . . . . .
O7 O 0.1303(2) -0.0094(2) 0.20619(15) 0.0434(7) Uani 1 1 d . . . . .
O8 O 0.0723(2) -0.0640(2) 0.30448(16) 0.0441(7) Uani 1 1 d . . . . .
O9 O 0.9328(2) 0.5079(2) 0.31914(17) 0.0478(7) Uani 1 1 d . . . . .
O10 O 0.8680(2) 0.4628(2) 0.41657(16) 0.0498(7) Uani 1 1 d . . . . .
O11 O 0.6456(2) 0.47672(19) 0.35185(17) 0.0441(7) Uani 1 1 d . . . . .
O12 O 0.7175(2) 0.2474(2) 0.32079(18) 0.0481(7) Uani 1 1 d . . . . .
O13 O 0.2889(2) 0.2387(2) 0.55437(17) 0.0477(7) Uani 1 1 d . . . . .
O14 O 0.3595(2) 0.0092(2) 0.52332(17) 0.0451(7) Uani 1 1 d . . . . .
O15 O 0.1342(2) 0.02353(19) 0.45815(15) 0.0387(6) Uani 1 1 d . . . . .
O16 O 0.0695(2) -0.01305(19) 0.55736(15) 0.0392(6) Uani 1 1 d . . . . .
O17 O 0.9335(3) 0.5356(2) 0.57581(18) 0.0543(8) Uani 1 1 d . . . . .
O18 O 0.8675(2) 0.4853(2) 0.67191(17) 0.0493(7) Uani 1 1 d . . . . .
O19 O 0.6464(3) 0.5149(2) 0.61044(19) 0.0534(8) Uani 1 1 d . . . . .
O20 O 0.7097(2) 0.2834(2) 0.56785(17) 0.0478(7) Uani 1 1 d . . . . .
O21 O 0.2829(2) 0.2682(2) 0.80582(18) 0.0498(8) Uani 1 1 d . . . . .
O22 O 0.3507(2) 0.0383(2) 0.76624(18) 0.0470(7) Uani 1 1 d . . . . .
O23 O 0.1320(2) 0.0728(2) 0.70309(15) 0.0426(7) Uani 1 1 d . . . . .
O24 O 0.0640(2) 0.00326(19) 0.79163(15) 0.0406(6) Uani 1 1 d . . . . .
O25 O 0.9299(2) 0.5467(2) 0.82886(18) 0.0538(8) Uani 1 1 d . . . . .
O26 O 0.8696(2) 0.4816(2) 0.92196(16) 0.0454(7) Uani 1 1 d . . . . .
O27 O 0.6353(2) 0.5096(2) 0.87453(18) 0.0488(7) Uani 1 1 d . . . . .
O28 O 0.7205(2) 0.2948(2) 0.81767(16) 0.0447(7) Uani 1 1 d . . . . .
O29 O 0.2762(2) 0.2275(2) 1.05609(17) 0.0500(7) Uani 1 1 d . . . . .
O30 O 0.3620(3) 0.0121(2) 1.00106(19) 0.0523(8) Uani 1 1 d . . . . .
O31 O 0.1288(2) 0.0361(2) 0.95022(15) 0.0400(6) Uani 1 1 d . . . . .
O32 O 0.0682(2) -0.03319(19) 1.04159(15) 0.0388(6) Uani 1 1 d . . . . .
O33 O 1.0661(2) 0.6341(2) 0.00472(19) 0.0511(8) Uani 1 1 d . . . . .
O34 O 1.0630(7) 0.6049(6) 0.2175(6) 0.097(3) Uani 0.5 1 d . . . . .
O35 O 0.9425(3) 0.3388(2) 0.2622(2) 0.0637(10) Uani 1 1 d D . . . .
O36 O 0.0567(2) 0.1583(2) 0.59814(18) 0.0496(7) Uani 1 1 d . . . . .
O37 O -0.0617(3) -0.0964(2) 0.66527(18) 0.0524(8) Uani 1 1 d . . . . .
O38 O 1.0633(3) 0.6321(3) 0.4851(2) 0.0749(13) Uani 1 1 d . . . . .
O39 O 0.0685(2) 0.1583(2) 0.88262(17) 0.0446(7) Uani 1 1 d . . . . .
O40 O -0.0756(3) -0.1118(2) 0.8540(2) 0.0599(9) Uani 1 1 d . . . . .
N1 N 0.6750(3) 0.3591(3) 0.0929(2) 0.0480(9) Uani 1 1 d . . . . .
N2 N 0.3228(3) 0.0848(2) 0.28407(18) 0.0370(7) Uani 1 1 d . . . . .
N3 N 0.6810(3) 0.3618(2) 0.33559(19) 0.0404(8) Uani 1 1 d . . . . .
N4 N 0.3235(2) 0.1235(2) 0.53802(18) 0.0378(7) Uani 1 1 d . . . . .
N5 N 0.6778(3) 0.3992(2) 0.5894(2) 0.0423(8) Uani 1 1 d . . . . .
N6 N 0.3186(3) 0.1541(2) 0.78780(18) 0.0383(7) Uani 1 1 d . . . . .
N7 N 0.6752(3) 0.4008(2) 0.84394(18) 0.0397(7) Uani 1 1 d . . . . .
N8 N 0.3214(3) 0.1216(2) 1.03107(19) 0.0411(8) Uani 1 1 d . . . . .
N9 N 0.8836(10) 0.2018(9) 0.2808(8) 0.052(3) Uani 0.447(10) 1 d . . . A 2
N10 N 0.8688(7) 0.1951(6) 0.2285(7) 0.054(2) Uani 0.553(10) 1 d D U . A 1
N11 N 1.1323(4) 0.7680(3) 0.0685(4) 0.0801(16) Uani 1 1 d . . . . .
N12 N 1.1207(4) 0.7517(3) 0.4345(5) 0.098(2) Uani 1 1 d . . . . .
N13 N 0.1116(3) 0.2679(2) 0.5272(3) 0.0542(10) Uani 1 1 d . . . . .
N14 N 0.1140(3) 0.2910(3) 0.8421(2) 0.0501(9) Uani 1 1 d . . . . .
N15 N -0.1065(4) -0.2486(3) 0.8700(3) 0.0730(14) Uani 1 1 d . . . . .
C0AA C 0.4515(3) 0.1098(3) 0.2130(2) 0.0362(8) Uani 1 1 d . . . . .
C1 C 0.8600(3) 0.4575(3) 0.1084(2) 0.0438(9) Uani 1 1 d . . . . .
C2 C 0.7539(3) 0.4160(3) 0.0577(2) 0.0513(11) Uani 1 1 d . . . . .
H2A H 0.736887 0.462468 0.040261 0.062 Uiso 1 1 calc R . . . .
H2B H 0.755252 0.382105 0.014522 0.062 Uiso 1 1 calc R . . . .
C3 C 0.6197(3) 0.3932(3) 0.1244(2) 0.0461(10) Uani 1 1 d . . . . .
C4 C 0.6663(3) 0.2753(3) 0.0974(2) 0.0444(9) Uani 1 1 d . . . . .
C5 C 0.5435(4) 0.3358(3) 0.1630(2) 0.0461(10) Uani 1 1 d . . . . .
C6 C 0.5918(3) 0.2186(3) 0.1375(2) 0.0393(8) Uani 1 1 d . . . . .
C7 C 0.4831(3) 0.3631(3) 0.1925(2) 0.0434(9) Uani 1 1 d . . . . .
H7 H 0.489066 0.419597 0.187280 0.052 Uiso 1 1 calc R . . . .
C8 C 0.5326(3) 0.2496(3) 0.1687(2) 0.0352(8) Uani 1 1 d . . . . .
C9 C 0.5804(3) 0.1350(3) 0.1435(2) 0.0421(9) Uani 1 1 d . . . . .
H9 H 0.619593 0.114277 0.121577 0.051 Uiso 1 1 calc R . . . .
C10 C 0.4125(3) 0.3090(3) 0.2304(2) 0.0414(9) Uani 1 1 d . . . . .
H10 H 0.372021 0.329562 0.250804 0.050 Uiso 1 1 calc R . . . .
C11 C 0.4610(3) 0.1948(2) 0.2065(2) 0.0330(7) Uani 1 1 d . . . . .
C12 C 0.5114(3) 0.0811(3) 0.1818(2) 0.0399(9) Uani 1 1 d . . . . .
H12 H 0.505224 0.024419 0.186690 0.048 Uiso 1 1 calc R . . . .
C13 C 0.4018(3) 0.2254(3) 0.2382(2) 0.0342(8) Uani 1 1 d . . . . .
C15 C 0.3282(3) 0.1684(3) 0.2787(2) 0.0381(8) Uani 1 1 d . . . . .
C16 C 0.3788(3) 0.0514(3) 0.2524(2) 0.0376(8) Uani 1 1 d . . . . .
C17 C 0.2468(3) 0.0264(3) 0.3211(2) 0.0411(9) Uani 1 1 d . . . . .
H17A H 0.245164 0.060012 0.364295 0.049 Uiso 1 1 calc R . . . .
H17B H 0.267321 -0.018203 0.338713 0.049 Uiso 1 1 calc R . . . .
C18 C 0.1400(3) -0.0189(3) 0.2723(2) 0.0392(8) Uani 1 1 d . . . . .
C19 C 0.8638(3) 0.4646(3) 0.3504(2) 0.0413(9) Uani 1 1 d . . . . .
C20 C 0.7606(3) 0.4121(3) 0.2980(2) 0.0419(9) Uani 1 1 d . . . . .
H20A H 0.740795 0.452256 0.270584 0.050 Uiso 1 1 calc R . . . .
H20B H 0.767055 0.372195 0.262287 0.050 Uiso 1 1 calc R . . . .
C21 C 0.6295(3) 0.4027(3) 0.3632(2) 0.0383(8) Uani 1 1 d . . . . .
C22 C 0.6682(3) 0.2772(3) 0.3463(2) 0.0382(8) Uani 1 1 d . . . . .
C23 C 0.5556(3) 0.3526(3) 0.4062(2) 0.0373(8) Uani 1 1 d . . . . .
C24 C 0.5922(3) 0.2280(3) 0.3877(2) 0.0341(8) Uani 1 1 d . . . . .
C25 C 0.5003(3) 0.3890(3) 0.4345(2) 0.0392(9) Uani 1 1 d . . . . .
H25 H 0.511143 0.446216 0.426782 0.047 Uiso 1 1 calc R . . . .
C26 C 0.5381(3) 0.2665(2) 0.41639(19) 0.0311(7) Uani 1 1 d . . . . .
C27 C 0.5742(3) 0.1428(3) 0.3988(2) 0.0366(8) Uani 1 1 d . . . . .
H27 H 0.610003 0.116702 0.378915 0.044 Uiso 1 1 calc R . . . .
C28 C 0.4293(3) 0.3419(3) 0.4740(2) 0.0392(9) Uani 1 1 d . . . . .
H28 H 0.392296 0.367465 0.493033 0.047 Uiso 1 1 calc R . . . .
C29 C 0.4660(3) 0.2189(2) 0.4567(2) 0.0322(7) Uani 1 1 d . . . . .
C30 C 0.5038(3) 0.0966(3) 0.4391(2) 0.0360(8) Uani 1 1 d . . . . .
H30 H 0.492855 0.039330 0.446714 0.043 Uiso 1 1 calc R . . . .
C31 C 0.4120(3) 0.2578(3) 0.4857(2) 0.0361(8) Uani 1 1 d . . . . .
C32 C 0.4494(3) 0.1327(3) 0.4682(2) 0.0345(8) Uani 1 1 d . . . . .
C33 C 0.3373(3) 0.2089(3) 0.5283(2) 0.0370(8) Uani 1 1 d . . . . .
C34 C 0.3752(3) 0.0831(3) 0.5107(2) 0.0373(8) Uani 1 1 d . . . . .
C35 C 0.2449(3) 0.0741(3) 0.5764(2) 0.0386(8) Uani 1 1 d . . . . .
H35A H 0.241418 0.114234 0.613681 0.046 Uiso 1 1 calc R . . . .
H35B H 0.263511 0.032299 0.602113 0.046 Uiso 1 1 calc R . . . .
C36 C 0.1402(3) 0.0247(3) 0.5253(2) 0.0345(8) Uani 1 1 d . . . . .
C37 C 0.8623(3) 0.4937(3) 0.6048(2) 0.0443(9) Uani 1 1 d . . . . .
C38 C 0.7585(3) 0.4510(3) 0.5532(2) 0.0482(10) Uani 1 1 d . . . . .
H38A H 0.742944 0.496404 0.531447 0.058 Uiso 1 1 calc R . . . .
H38B H 0.760244 0.413262 0.512972 0.058 Uiso 1 1 calc R . . . .
C39 C 0.6278(3) 0.4395(3) 0.6192(2) 0.0414(9) Uani 1 1 d . . . . .
C40 C 0.6633(3) 0.3135(3) 0.5969(2) 0.0385(9) Uani 1 1 d . . . . .
C41 C 0.5511(3) 0.3874(3) 0.6597(2) 0.0371(8) Uani 1 1 d . . . . .
C42 C 0.5902(3) 0.2638(3) 0.6399(2) 0.0342(8) Uani 1 1 d . . . . .
C43 C 0.4971(3) 0.4234(3) 0.6894(2) 0.0390(8) Uani 1 1 d . . . . .
H43 H 0.508886 0.481203 0.683487 0.047 Uiso 1 1 calc R . . . .
C44 C 0.5353(3) 0.3016(2) 0.6695(2) 0.0331(8) Uani 1 1 d . . . . .
C45 C 0.5744(3) 0.1800(3) 0.6512(2) 0.0383(8) Uani 1 1 d . . . . .
H45 H 0.612356 0.155537 0.632022 0.046 Uiso 1 1 calc R . . . .
C46 C 0.4252(3) 0.3745(3) 0.7281(2) 0.0393(9) Uani 1 1 d . . . . .
H46 H 0.387891 0.399340 0.747612 0.047 Uiso 1 1 calc R . . . .
C47 C 0.4628(3) 0.2522(3) 0.70884(19) 0.0328(7) Uani 1 1 d . . . . .
C48 C 0.5029(3) 0.1310(3) 0.6906(2) 0.0381(8) Uani 1 1 d . . . . .
H48 H 0.492922 0.073843 0.697981 0.046 Uiso 1 1 calc R . . . .
C49 C 0.4079(3) 0.2898(3) 0.7384(2) 0.0353(8) Uani 1 1 d . . . . .
C50 C 0.4469(3) 0.1661(3) 0.7189(2) 0.0351(8) Uani 1 1 d . . . . .
C51 C 0.3316(3) 0.2390(3) 0.7791(2) 0.0377(8) Uani 1 1 d . . . . .
C52 C 0.3699(3) 0.1138(3) 0.7588(2) 0.0375(8) Uani 1 1 d . . . . .
C53 C 0.2375(3) 0.1020(3) 0.8228(2) 0.0395(8) Uani 1 1 d . . . . .
H53A H 0.231835 0.139592 0.861059 0.047 Uiso 1 1 calc R . . . .
H53B H 0.253915 0.058047 0.846622 0.047 Uiso 1 1 calc R . . . .
C54 C 0.1359(3) 0.0564(3) 0.7675(2) 0.0362(8) Uani 1 1 d . . . . .
C55 C 0.8604(3) 0.4974(3) 0.8575(2) 0.0449(10) Uani 1 1 d . . . . .
C56 C 0.7540(3) 0.4593(3) 0.8092(2) 0.0440(9) Uani 1 1 d . . . . .
H56A H 0.737874 0.507391 0.795060 0.053 Uiso 1 1 calc R . . . .
H56B H 0.753053 0.427388 0.764012 0.053 Uiso 1 1 calc R . . . .
C57 C 0.6678(3) 0.3167(3) 0.8477(2) 0.0400(9) Uani 1 1 d . . . . .
C58 C 0.6205(3) 0.4344(3) 0.8773(2) 0.0412(9) Uani 1 1 d . . . . .
C59 C 0.5948(3) 0.2596(3) 0.8873(2) 0.0355(8) Uani 1 1 d . . . . .
C60 C 0.5456(3) 0.3747(3) 0.9152(2) 0.0390(8) Uani 1 1 d . . . . .
C61 C 0.5843(3) 0.1759(3) 0.8940(2) 0.0411(9) Uani 1 1 d . . . . .
H61 H 0.625165 0.156219 0.873190 0.049 Uiso 1 1 calc R . . . .
C62 C 0.5350(3) 0.2889(3) 0.9196(2) 0.0348(8) Uani 1 1 d . . . . .
C63 C 0.4855(3) 0.4020(3) 0.9460(2) 0.0409(9) Uani 1 1 d . . . . .
H63 H 0.491617 0.458754 0.941991 0.049 Uiso 1 1 calc R . . . .
C64 C 0.5139(3) 0.1204(3) 0.9311(2) 0.0406(9) Uani 1 1 d . . . . .
H64 H 0.508149 0.063828 0.935414 0.049 Uiso 1 1 calc R . . . .
C65 C 0.4636(3) 0.2328(3) 0.9566(2) 0.0347(8) Uani 1 1 d . . . . .
C66 C 0.4150(3) 0.3464(3) 0.9833(2) 0.0405(9) Uani 1 1 d . . . . .
H66 H 0.374786 0.366194 1.004732 0.049 Uiso 1 1 calc R . . . .
C67 C 0.4528(3) 0.1474(3) 0.9617(2) 0.0402(9) Uani 1 1 d . . . . .
C68 C 0.4042(3) 0.2631(3) 0.9888(2) 0.0376(8) Uani 1 1 d . . . . .
C69 C 0.3762(3) 0.0879(3) 0.9985(2) 0.0431(9) Uani 1 1 d . . . . .
C70 C 0.3287(3) 0.2054(3) 1.0272(2) 0.0411(9) Uani 1 1 d . . . . .
C71 C 0.2421(3) 0.0628(3) 1.0653(2) 0.0433(9) Uani 1 1 d . . . . .
H71A H 0.238916 0.095626 1.108268 0.052 Uiso 1 1 calc R . . . .
H71B H 0.260709 0.017133 1.082919 0.052 Uiso 1 1 calc R . . . .
C72 C 0.1364(3) 0.0192(3) 1.0139(2) 0.0360(8) Uani 1 1 d . . . . .
C74 C 1.0929(4) 0.6827(4) 0.0624(4) 0.0712(16) Uani 1 1 d . . . . .
H74 H 1.084605 0.656642 0.105973 0.085 Uiso 1 1 calc R . . . .
C77 C 1.1481(6) 0.8114(5) 0.0026(6) 0.124(4) Uani 1 1 d . . . . .
H77A H 1.121735 0.767909 -0.040468 0.186 Uiso 1 1 calc GR . . . .
H77B H 1.220216 0.847216 0.006770 0.186 Uiso 1 1 calc GR . . . .
H77C H 1.112909 0.848071 -0.002286 0.186 Uiso 1 1 calc GR . . . .
C78 C 1.1597(5) 0.8197(5) 0.1387(5) 0.124(3) Uani 1 1 d . . . . .
H78A H 1.139038 0.781557 0.175987 0.185 Uiso 1 1 calc GR . . . .
H78B H 1.125947 0.857480 0.135770 0.185 Uiso 1 1 calc GR . . . .
H78C H 1.232755 0.855073 0.151643 0.185 Uiso 1 1 calc GR . . . .
C79 C 0.9023(6) 0.2790(6) 0.2177(5) 0.053(2) Uani 0.553(10) 1 d D U . A 1
H79 H 0.891918 0.290292 0.168494 0.064 Uiso 0.553(10) 1 calc R . . A 1
C80 C 0.9230(7) 0.2873(7) 0.2988(7) 0.049(3) Uani 0.447(10) 1 d . . . A 2
H80 H 0.936129 0.306703 0.349284 0.059 Uiso 0.447(10) 1 calc R . . A 2
C81 C 0.8465(16) 0.1585(10) 0.2057(10) 0.090(7) Uani 0.447(10) 1 d . . . A 2
H81A H 0.844991 0.200379 0.172143 0.134 Uiso 0.447(10) 1 calc GR . . A 2
H81B H 0.778543 0.111872 0.200318 0.134 Uiso 0.447(10) 1 calc GR . . A 2
H81C H 0.891289 0.134306 0.194177 0.134 Uiso 0.447(10) 1 calc GR . . A 2
C82 C 0.8595(12) 0.1465(10) 0.3373(10) 0.076(5) Uani 0.447(10) 1 d . . . A 2
H82A H 0.888338 0.181758 0.385217 0.114 Uiso 0.447(10) 1 calc GR . . A 2
H82B H 0.887522 0.104851 0.334344 0.114 Uiso 0.447(10) 1 calc GR . . A 2
H82C H 0.786291 0.115375 0.330788 0.114 Uiso 0.447(10) 1 calc GR . . A 2
C83 C 0.8257(9) 0.1286(7) 0.1676(7) 0.061(3) Uani 0.553(10) 1 d . U . A 1
H83A H 0.814804 0.153527 0.122675 0.092 Uiso 0.553(10) 1 calc GR . . A 1
H83B H 0.761229 0.084173 0.174107 0.092 Uiso 0.553(10) 1 calc GR . . A 1
H83C H 0.871510 0.102509 0.164280 0.092 Uiso 0.553(10) 1 calc GR . . A 1
C84 C 0.8757(12) 0.1726(10) 0.3007(8) 0.069(4) Uani 0.553(10) 1 d D U . A 1
H84A H 0.900447 0.224731 0.335693 0.103 Uiso 0.553(10) 1 calc GR . . A 1
H84B H 0.922319 0.146351 0.309779 0.103 Uiso 0.553(10) 1 calc GR . . A 1
H84C H 0.809101 0.131319 0.306376 0.103 Uiso 0.553(10) 1 calc GR . . A 1
C85 C 1.0766(4) 0.6698(4) 0.4343(4) 0.0735(17) Uani 1 1 d . . . . .
H85 H 1.051784 0.635769 0.387852 0.088 Uiso 1 1 calc R . . . .
C86 C 1.1740(6) 0.8194(5) 0.4930(7) 0.152(5) Uani 1 1 d . . . . .
H86A H 1.169762 0.795410 0.539465 0.228 Uiso 1 1 calc GR . . . .
H86B H 1.144462 0.860376 0.490387 0.228 Uiso 1 1 calc GR . . . .
H86C H 1.244642 0.849403 0.489810 0.228 Uiso 1 1 calc GR . . . .
C87 C 1.1303(7) 0.7789(6) 0.3607(7) 0.157(5) Uani 1 1 d . . . . .
H87A H 1.200982 0.802185 0.357233 0.236 Uiso 1 1 calc GR . . . .
H87B H 1.106782 0.823548 0.353053 0.236 Uiso 1 1 calc GR . . . .
H87C H 1.089615 0.728923 0.323355 0.236 Uiso 1 1 calc GR . . . .
C88 C 0.0679(3) 0.1847(3) 0.5382(3) 0.0461(10) Uani 1 1 d . . . . .
H88 H 0.043398 0.142398 0.496664 0.055 Uiso 1 1 calc R . . . .
C89 C 0.1611(5) 0.3367(3) 0.5865(3) 0.0681(15) Uani 1 1 d . . . . .
H89A H 0.127215 0.374432 0.583600 0.102 Uiso 1 1 calc GR . . . .
H89B H 0.231398 0.370285 0.583725 0.102 Uiso 1 1 calc GR . . . .
H89C H 0.158354 0.312444 0.632896 0.102 Uiso 1 1 calc GR . . . .
C90 C 0.1241(5) 0.2914(4) 0.4542(3) 0.0720(16) Uani 1 1 d . . . . .
H90A H 0.195822 0.318208 0.453531 0.108 Uiso 1 1 calc GR . . . .
H90B H 0.096013 0.332282 0.441958 0.108 Uiso 1 1 calc GR . . . .
H90C H 0.088867 0.239295 0.418414 0.108 Uiso 1 1 calc GR . . . .
C91 C -0.0774(4) -0.1619(4) 0.8935(3) 0.0673(15) Uani 1 1 d . . . . .
H91 H -0.058216 -0.143172 0.944438 0.081 Uiso 1 1 calc R . . . .
C92 C -0.1365(4) -0.2801(4) 0.7946(4) 0.0713(16) Uani 1 1 d . . . . .
H92A H -0.209104 -0.317440 0.782028 0.107 Uiso 1 1 calc GR . . . .
H92B H -0.100542 -0.313260 0.783592 0.107 Uiso 1 1 calc GR . . . .
H92C H -0.120725 -0.231297 0.766060 0.107 Uiso 1 1 calc GR . . . .
C93 C -0.1107(6) -0.3063(4) 0.9239(4) 0.095(2) Uani 1 1 d . . . . .
H93A H -0.181012 -0.346491 0.921808 0.142 Uiso 1 1 calc GR . . . .
H93B H -0.080353 -0.272917 0.972471 0.142 Uiso 1 1 calc GR . . . .
H93C H -0.073673 -0.339009 0.914021 0.142 Uiso 1 1 calc GR . . . .
C94 C 0.0702(3) 0.2046(3) 0.8324(3) 0.0450(9) Uani 1 1 d . . . . .
H94 H 0.038121 0.176249 0.784126 0.054 Uiso 1 1 calc R . . . .
C95 C 0.1166(5) 0.3385(4) 0.7801(4) 0.0804(18) Uani 1 1 d . . . . .
H95A H 0.186602 0.375726 0.778644 0.121 Uiso 1 1 calc GR . . . .
H95B H 0.081203 0.374187 0.784549 0.121 Uiso 1 1 calc GR . . . .
H95C H 0.083622 0.297815 0.735128 0.121 Uiso 1 1 calc GR . . . .
C96 C 0.1740(4) 0.3393(3) 0.9109(3) 0.0638(14) Uani 1 1 d . . . . .
H96A H 0.140442 0.370011 0.930890 0.096 Uiso 1 1 calc GR . . . .
H96B H 0.239854 0.381192 0.904327 0.096 Uiso 1 1 calc GR . . . .
H96C H 0.183024 0.299913 0.944622 0.096 Uiso 1 1 calc GR . . . .

loop_
_atom_site_aniso_label
_atom_site_aniso_U_11
_atom_site_aniso_U_22
_atom_site_aniso_U_33
_atom_site_aniso_U_23
_atom_site_aniso_U_13
_atom_site_aniso_U_12
Co1 0.0318(4) 0.0386(4) 0.0350(4) 0.0058(3) 0.0137(3) 0.0088(3)
Co2 0.0376(3) 0.0493(3) 0.0443(4) 0.0065(3) 0.0158(3) 0.0139(3)
Co3 0.0307(4) 0.0651(6) 0.0416(5) 0.0161(4) 0.0175(4) 0.0146(4)
Co4 0.0299(3) 0.0450(3) 0.0334(3) 0.0065(2) 0.0119(2) 0.0126(2)
Co5 0.0301(3) 0.0379(3) 0.0345(3) 0.0072(2) 0.0150(2) 0.0100(2)
O1 0.0421(17) 0.0506(17) 0.0363(15) 0.0072(13) 0.0160(13) 0.0131(14)
O2 0.0399(17) 0.068(2) 0.0369(16) 0.0124(15) 0.0156(13) 0.0165(16)
O3 0.060(2) 0.0445(17) 0.056(2) 0.0187(16) 0.0114(17) 0.0118(16)
O4 0.051(2) 0.060(2) 0.055(2) 0.0043(16) 0.0318(17) 0.0106(16)
O5 0.0408(16) 0.0581(18) 0.0388(15) 0.0062(13) 0.0144(13) 0.0269(15)
O6 0.0435(17) 0.0394(15) 0.0513(18) 0.0141(13) 0.0208(14) 0.0169(13)
O7 0.0377(16) 0.0592(18) 0.0317(15) 0.0045(13) 0.0118(12) 0.0181(14)
O8 0.0375(16) 0.0518(17) 0.0408(16) 0.0054(13) 0.0161(13) 0.0146(14)
O9 0.0400(17) 0.0480(16) 0.0469(18) 0.0074(14) 0.0159(14) 0.0090(14)
O10 0.0414(17) 0.071(2) 0.0356(16) 0.0077(15) 0.0107(13) 0.0223(16)
O11 0.0447(17) 0.0398(15) 0.0451(17) 0.0138(13) 0.0157(14) 0.0132(13)
O12 0.0438(17) 0.0554(18) 0.0527(18) 0.0121(15) 0.0290(15) 0.0212(15)
O13 0.0396(17) 0.0607(19) 0.0528(18) 0.0122(15) 0.0233(14) 0.0259(15)
O14 0.0435(17) 0.0484(17) 0.0497(18) 0.0208(14) 0.0232(14) 0.0197(14)
O15 0.0357(15) 0.0492(16) 0.0331(14) 0.0078(12) 0.0140(12) 0.0176(13)
O16 0.0331(15) 0.0440(15) 0.0377(15) 0.0075(12) 0.0151(12) 0.0113(12)
O17 0.0455(19) 0.066(2) 0.0447(18) 0.0145(16) 0.0214(15) 0.0133(16)
O18 0.0497(19) 0.0588(19) 0.0376(16) 0.0092(14) 0.0213(14) 0.0174(16)
O19 0.058(2) 0.0458(17) 0.069(2) 0.0280(17) 0.0354(18) 0.0241(16)
O20 0.0466(18) 0.0600(19) 0.0499(18) 0.0153(15) 0.0265(15) 0.0289(16)
O21 0.0446(18) 0.0579(19) 0.0514(19) 0.0092(15) 0.0275(15) 0.0199(15)
O22 0.0389(17) 0.0454(16) 0.0521(18) 0.0155(15) 0.0176(14) 0.0105(14)
O23 0.0321(15) 0.0623(18) 0.0303(14) 0.0051(13) 0.0103(11) 0.0164(14)
O24 0.0302(14) 0.0485(16) 0.0385(15) 0.0062(13) 0.0124(12) 0.0109(13)
O25 0.0374(17) 0.067(2) 0.0471(18) 0.0085(16) 0.0160(14) 0.0110(16)
O26 0.0392(16) 0.0524(17) 0.0376(16) 0.0073(13) 0.0122(13) 0.0121(14)
O27 0.0500(19) 0.0409(16) 0.0544(19) 0.0124(14) 0.0230(15) 0.0140(14)
O28 0.0381(16) 0.0563(18) 0.0396(16) 0.0057(14) 0.0151(13) 0.0181(14)
O29 0.0424(18) 0.0571(19) 0.0464(18) 0.0068(15) 0.0222(14) 0.0132(15)
O30 0.055(2) 0.0422(16) 0.057(2) 0.0155(15) 0.0210(16) 0.0149(15)
O31 0.0358(15) 0.0530(17) 0.0316(14) 0.0116(12) 0.0144(12) 0.0167(13)
O32 0.0359(15) 0.0455(15) 0.0327(14) 0.0074(12) 0.0154(12) 0.0124(13)
O33 0.0424(18) 0.0478(17) 0.058(2) -0.0018(15) 0.0124(15) 0.0153(15)
O34 0.065(6) 0.068(5) 0.160(10) 0.022(6) 0.041(6) 0.025(5)
O35 0.047(2) 0.052(2) 0.091(3) 0.016(2) 0.021(2) 0.0172(17)
O36 0.0398(17) 0.0522(18) 0.057(2) 0.0083(15) 0.0175(15) 0.0176(15)
O37 0.051(2) 0.0538(18) 0.055(2) 0.0174(16) 0.0184(16) 0.0218(16)
O38 0.059(2) 0.104(3) 0.082(3) 0.054(3) 0.038(2) 0.043(2)
O39 0.0435(17) 0.0471(16) 0.0488(18) 0.0206(14) 0.0228(14) 0.0189(14)
O40 0.054(2) 0.0451(18) 0.082(3) 0.0180(19) 0.0279(19) 0.0182(16)
N1 0.045(2) 0.049(2) 0.0354(19) 0.0093(16) 0.0108(16) 0.0066(17)
N2 0.0329(17) 0.0463(18) 0.0349(17) 0.0111(15) 0.0146(14) 0.0170(15)
N3 0.0383(19) 0.0446(18) 0.0363(18) 0.0093(15) 0.0193(15) 0.0115(15)
N4 0.0278(16) 0.0478(19) 0.0370(18) 0.0104(15) 0.0131(14) 0.0132(15)
N5 0.0386(19) 0.049(2) 0.044(2) 0.0171(16) 0.0224(16) 0.0176(16)
N6 0.0313(17) 0.0452(18) 0.0335(17) 0.0098(15) 0.0151(14) 0.0087(14)
N7 0.0337(18) 0.0486(19) 0.0314(17) 0.0086(15) 0.0121(14) 0.0109(15)
N8 0.0334(18) 0.0452(19) 0.0344(18) 0.0089(15) 0.0121(14) 0.0056(15)
N9 0.051(6) 0.069(9) 0.046(8) 0.019(6) 0.006(6) 0.036(7)
N10 0.039(5) 0.059(5) 0.067(7) 0.019(5) 0.008(4) 0.026(4)
N11 0.053(3) 0.044(2) 0.142(5) 0.000(3) 0.020(3) 0.021(2)
N12 0.040(3) 0.045(2) 0.214(7) 0.043(4) 0.035(4) 0.019(2)
N13 0.038(2) 0.0408(19) 0.084(3) 0.012(2) 0.020(2) 0.0151(17)
N14 0.046(2) 0.045(2) 0.059(2) 0.0126(18) 0.0136(18) 0.0180(18)
N15 0.072(3) 0.057(3) 0.102(4) 0.009(3) 0.031(3) 0.035(3)
C0AA 0.034(2) 0.0385(19) 0.036(2) 0.0060(16) 0.0146(16) 0.0130(16)
C1 0.039(2) 0.049(2) 0.037(2) 0.0039(18) 0.0166(18) 0.0108(19)
C2 0.041(2) 0.055(3) 0.038(2) 0.012(2) 0.0109(19) 0.002(2)
C3 0.043(2) 0.041(2) 0.038(2) 0.0130(18) 0.0056(18) 0.0039(18)
C4 0.040(2) 0.048(2) 0.032(2) 0.0047(18) 0.0113(18) 0.0055(19)
C5 0.051(3) 0.039(2) 0.042(2) 0.0099(18) 0.009(2) 0.013(2)
C6 0.034(2) 0.044(2) 0.033(2) 0.0067(17) 0.0122(16) 0.0090(17)
C7 0.046(2) 0.040(2) 0.041(2) 0.0100(18) 0.0069(18) 0.0162(19)
C8 0.034(2) 0.0380(19) 0.0255(17) 0.0061(15) 0.0081(15) 0.0077(16)
C9 0.033(2) 0.050(2) 0.041(2) 0.0036(18) 0.0146(17) 0.0138(18)
C10 0.041(2) 0.043(2) 0.042(2) 0.0051(18) 0.0069(18) 0.0218(19)
C11 0.0315(19) 0.0359(18) 0.0273(18) 0.0034(15) 0.0066(15) 0.0109(15)
C12 0.036(2) 0.042(2) 0.043(2) 0.0079(18) 0.0171(18) 0.0154(18)
C13 0.0305(19) 0.0405(19) 0.0292(18) 0.0062(15) 0.0070(15) 0.0131(16)
C15 0.032(2) 0.050(2) 0.033(2) 0.0045(17) 0.0071(16) 0.0183(18)
C16 0.035(2) 0.043(2) 0.033(2) 0.0075(17) 0.0117(16) 0.0138(17)
C17 0.034(2) 0.053(2) 0.034(2) 0.0113(18) 0.0133(17) 0.0142(19)
C18 0.034(2) 0.051(2) 0.033(2) 0.0060(17) 0.0144(16) 0.0168(18)
C19 0.039(2) 0.047(2) 0.040(2) 0.0091(18) 0.0153(18) 0.0175(19)
C20 0.034(2) 0.049(2) 0.038(2) 0.0097(18) 0.0142(17) 0.0108(18)
C21 0.035(2) 0.044(2) 0.0304(19) 0.0084(17) 0.0092(16) 0.0114(17)
C22 0.035(2) 0.044(2) 0.035(2) 0.0083(17) 0.0170(17) 0.0136(17)
C23 0.035(2) 0.041(2) 0.036(2) 0.0090(17) 0.0142(16) 0.0135(17)
C24 0.0286(18) 0.045(2) 0.0297(18) 0.0080(16) 0.0120(15) 0.0147(16)
C25 0.040(2) 0.041(2) 0.043(2) 0.0117(18) 0.0161(18) 0.0205(18)
C26 0.0252(17) 0.0392(19) 0.0273(17) 0.0094(15) 0.0090(14) 0.0112(15)
C27 0.0320(19) 0.047(2) 0.035(2) 0.0072(17) 0.0119(16) 0.0193(17)
C28 0.036(2) 0.047(2) 0.042(2) 0.0129(18) 0.0173(17) 0.0217(18)
C29 0.0251(17) 0.0405(19) 0.0324(19) 0.0090(16) 0.0118(15) 0.0131(15)
C30 0.034(2) 0.0408(19) 0.036(2) 0.0106(16) 0.0131(16) 0.0170(17)
C31 0.0303(19) 0.046(2) 0.035(2) 0.0092(17) 0.0125(16) 0.0176(17)
C32 0.0294(19) 0.0402(19) 0.0349(19) 0.0108(16) 0.0130(15) 0.0135(16)
C33 0.0292(19) 0.044(2) 0.038(2) 0.0096(17) 0.0134(16) 0.0137(17)
C34 0.032(2) 0.043(2) 0.037(2) 0.0107(17) 0.0129(16) 0.0140(17)
C35 0.030(2) 0.049(2) 0.036(2) 0.0118(17) 0.0131(16) 0.0122(17)
C36 0.0312(19) 0.0395(19) 0.0349(19) 0.0079(16) 0.0140(16) 0.0146(16)
C37 0.040(2) 0.049(2) 0.045(2) 0.0084(19) 0.0203(19) 0.0168(19)
C38 0.039(2) 0.059(3) 0.047(3) 0.016(2) 0.022(2) 0.016(2)
C39 0.039(2) 0.048(2) 0.044(2) 0.0164(19) 0.0202(18) 0.0213(19)
C40 0.032(2) 0.049(2) 0.040(2) 0.0146(18) 0.0157(17) 0.0191(18)
C41 0.032(2) 0.042(2) 0.039(2) 0.0126(17) 0.0147(17) 0.0143(17)
C42 0.0272(18) 0.043(2) 0.0348(19) 0.0080(16) 0.0104(15) 0.0157(16)
C43 0.042(2) 0.043(2) 0.038(2) 0.0100(17) 0.0153(17) 0.0216(19)
C44 0.0291(19) 0.0398(19) 0.0316(19) 0.0112(16) 0.0139(15) 0.0128(16)
C45 0.034(2) 0.048(2) 0.038(2) 0.0105(18) 0.0139(17) 0.0194(18)
C46 0.035(2) 0.046(2) 0.042(2) 0.0073(18) 0.0165(17) 0.0189(18)
C47 0.0277(18) 0.043(2) 0.0284(18) 0.0092(15) 0.0127(15) 0.0131(16)
C48 0.034(2) 0.043(2) 0.041(2) 0.0109(17) 0.0131(17) 0.0182(17)
C49 0.0278(18) 0.045(2) 0.0319(19) 0.0051(16) 0.0125(15) 0.0120(16)
C50 0.0292(19) 0.042(2) 0.0322(19) 0.0087(16) 0.0103(15) 0.0122(16)
C51 0.032(2) 0.046(2) 0.0323(19) 0.0046(17) 0.0137(16) 0.0116(17)
C52 0.031(2) 0.043(2) 0.0317(19) 0.0040(16) 0.0062(15) 0.0109(17)
C53 0.030(2) 0.051(2) 0.0307(19) 0.0083(17) 0.0099(16) 0.0101(17)
C54 0.0275(18) 0.048(2) 0.0313(19) -0.0001(16) 0.0089(15) 0.0151(17)
C55 0.038(2) 0.055(2) 0.041(2) 0.007(2) 0.0142(19) 0.018(2)
C56 0.033(2) 0.056(2) 0.035(2) 0.0101(19) 0.0142(17) 0.0085(18)
C57 0.033(2) 0.047(2) 0.037(2) 0.0056(18) 0.0121(17) 0.0138(18)
C58 0.037(2) 0.046(2) 0.035(2) 0.0057(17) 0.0134(17) 0.0105(18)
C59 0.0302(19) 0.046(2) 0.0275(18) 0.0058(16) 0.0081(15) 0.0133(17)
C60 0.038(2) 0.039(2) 0.036(2) 0.0078(17) 0.0169(17) 0.0096(17)
C61 0.041(2) 0.048(2) 0.040(2) 0.0094(18) 0.0135(18) 0.0213(19)
C62 0.0315(19) 0.0399(19) 0.0296(18) 0.0076(16) 0.0112(15) 0.0105(16)
C63 0.039(2) 0.044(2) 0.037(2) 0.0070(17) 0.0147(17) 0.0134(18)
C64 0.043(2) 0.042(2) 0.039(2) 0.0108(17) 0.0132(18) 0.0177(18)
C65 0.0266(18) 0.041(2) 0.0291(18) 0.0057(16) 0.0070(15) 0.0082(16)
C66 0.036(2) 0.047(2) 0.039(2) 0.0035(18) 0.0130(17) 0.0166(18)
C67 0.039(2) 0.040(2) 0.036(2) 0.0091(17) 0.0119(17) 0.0102(17)
C68 0.031(2) 0.047(2) 0.0269(18) 0.0062(16) 0.0100(15) 0.0085(17)
C69 0.038(2) 0.047(2) 0.036(2) 0.0095(18) 0.0107(17) 0.0098(18)
C70 0.035(2) 0.047(2) 0.032(2) 0.0043(17) 0.0095(17) 0.0085(18)
C71 0.032(2) 0.050(2) 0.036(2) 0.0092(18) 0.0101(17) 0.0061(18)
C72 0.036(2) 0.041(2) 0.0327(19) 0.0066(16) 0.0148(16) 0.0161(17)
C74 0.050(3) 0.058(3) 0.106(5) 0.008(3) 0.009(3) 0.028(3)
C77 0.109(6) 0.069(4) 0.240(12) 0.065(6) 0.101(8) 0.053(5)
C78 0.070(5) 0.076(4) 0.213(10) -0.053(5) 0.004(5) 0.038(4)
C79 0.045(5) 0.058(5) 0.062(6) 0.014(4) 0.021(4) 0.023(4)
C80 0.028(5) 0.050(6) 0.076(8) 0.036(6) 0.022(5) 0.017(4)
C81 0.123(17) 0.037(8) 0.068(12) -0.007(7) -0.010(10) 0.012(9)
C82 0.076(10) 0.064(8) 0.113(13) 0.034(9) 0.042(10) 0.044(8)
C83 0.063(7) 0.045(5) 0.075(7) 0.013(5) 0.010(5) 0.025(5)
C84 0.075(8) 0.079(11) 0.069(7) 0.035(6) 0.028(7) 0.043(9)
C85 0.048(3) 0.059(3) 0.117(5) 0.015(3) 0.023(3) 0.025(3)
C86 0.073(5) 0.092(6) 0.269(14) -0.054(7) -0.026(7) 0.046(5)
C87 0.078(6) 0.120(7) 0.285(15) 0.079(9) 0.022(8) 0.057(6)
C88 0.039(2) 0.041(2) 0.059(3) 0.008(2) 0.013(2) 0.0171(19)
C89 0.069(4) 0.046(3) 0.088(4) -0.004(3) 0.025(3) 0.022(3)
C90 0.069(4) 0.063(3) 0.081(4) 0.027(3) 0.017(3) 0.024(3)
C91 0.054(3) 0.081(4) 0.070(4) -0.001(3) 0.016(3) 0.033(3)
C92 0.055(3) 0.072(4) 0.090(5) 0.030(3) 0.013(3) 0.031(3)
C93 0.110(6) 0.063(4) 0.115(6) 0.019(4) 0.039(5) 0.036(4)
C94 0.036(2) 0.046(2) 0.049(2) 0.004(2) 0.0100(19) 0.0147(19)
C95 0.089(5) 0.061(3) 0.087(5) 0.029(3) 0.016(4) 0.028(3)
C96 0.070(4) 0.047(3) 0.072(4) 0.008(3) 0.008(3) 0.026(3)

loop_
_atom_type_symbol
_atom_type_description
_atom_type_scat_dispersion_real
_atom_type_scat_dispersion_imag
_atom_type_scat_source
C C 0.0030 0.0020 'International Tables Vol C Tables 4.2.6.8 and 6.1.1.4'
H H 0.0000 0.0000 'International Tables Vol C Tables 4.2.6.8 and 6.1.1.4'
Co Co 0.3570 0.9660 'International Tables Vol C Tables 4.2.6.8 and 6.1.1.4'
N N 0.0070 0.0030 'International Tables Vol C Tables 4.2.6.8 and 6.1.1.4'
O O 0.0120 0.0060 'International Tables Vol C Tables 4.2.6.8 and 6.1.1.4'

loop_
_geom_angle_atom_site_label_1
_geom_angle_atom_site_label_2
_geom_angle_atom_site_label_3
_geom_angle
_geom_angle_site_symmetry_1
_geom_angle_site_symmetry_3
O1 Co1 O1 180.0 2_765 .
O1 Co1 O26 88.66(12) 2_765 2_766
O1 Co1 O26 91.34(12) . 2_766
O1 Co1 O26 88.66(12) . 1_554
O1 Co1 O26 91.34(12) 2_765 1_554
O26 Co1 O26 180.0(2) 1_554 2_766
O33 Co1 O1 88.14(12) . .
O33 Co1 O1 91.86(12) . 2_765
O33 Co1 O1 88.14(12) 2_765 2_765
O33 Co1 O1 91.86(12) 2_765 .
O33 Co1 O26 94.26(13) . 1_554
O33 Co1 O26 94.26(13) 2_765 2_766
O33 Co1 O26 85.74(13) 2_765 1_554
O33 Co1 O26 85.74(13) . 2_766
O33 Co1 O33 180.0 . 2_765
O2 Co2 O34 88.2(3) . .
O9 Co2 O2 85.39(13) . .
O9 Co2 O18 90.99(13) . 2_766
O9 Co2 O34 87.7(3) . .
O9 Co2 O35 99.81(14) . .
O18 Co2 O2 172.25(13) 2_766 .
O18 Co2 O34 84.8(3) 2_766 .
O25 Co2 O2 90.44(13) 2_766 .
O25 Co2 O9 166.74(13) 2_766 .
O25 Co2 O18 91.58(13) 2_766 2_766
O25 Co2 O34 79.6(3) 2_766 .
O25 Co2 O35 92.53(15) 2_766 .
O35 Co2 O2 87.23(15) . .
O35 Co2 O18 100.15(15) . 2_766
O35 Co2 O34 170.9(3) . .
O10 Co3 O10 180.0 . 2_766
O17 Co3 O10 88.82(13) 2_766 .
O17 Co3 O10 88.82(13) . 2_766
O17 Co3 O10 91.18(13) 2_766 2_766
O17 Co3 O10 91.18(13) . .
O17 Co3 O17 180.0(2) . 2_766
O17 Co3 O38 94.60(14) 2_766 .
O17 Co3 O38 85.40(14) . .
O17 Co3 O38 94.60(14) . 2_766
O17 Co3 O38 85.40(14) 2_766 2_766
O38 Co3 O10 95.52(15) 2_766 2_766
O38 Co3 O10 95.52(15) . .
O38 Co3 O10 84.48(15) . 2_766
O38 Co3 O10 84.48(15) 2_766 .
O38 Co3 O38 180.0 2_766 .
O8 Co4 O15 91.87(11) 2_556 2_556
O8 Co4 O23 91.17(12) 2_556 .
O8 Co4 O36 88.69(12) 2_556 .
O8 Co4 O37 83.95(12) 2_556 .
O15 Co4 O23 174.64(12) 2_556 .
O15 Co4 O36 99.01(13) 2_556 .
O15 Co4 O37 85.84(13) 2_556 .
O16 Co4 O8 174.00(11) . 2_556
O16 Co4 O15 90.40(11) . 2_556
O16 Co4 O23 86.15(11) . .
O16 Co4 O36 96.43(12) . .
O16 Co4 O37 90.69(12) . .
O23 Co4 O36 85.47(13) . .
O23 Co4 O37 90.09(13) . .
O36 Co4 O37 171.33(13) . .
O24 Co5 O7 89.76(11) . 2_556
O24 Co5 O31 87.72(11) . .
O24 Co5 O39 95.14(12) . .
O24 Co5 O40 80.69(13) . .
O31 Co5 O7 177.36(9) . 2_556
O32 Co5 O7 91.93(11) 2_557 2_556
O32 Co5 O24 175.97(11) 2_557 .
O32 Co5 O31 90.64(11) 2_557 .
O32 Co5 O39 88.39(12) 2_557 .
O32 Co5 O40 95.93(13) 2_557 .
O39 Co5 O7 93.91(13) . 2_556
O39 Co5 O31 85.55(12) . .
O40 Co5 O7 81.62(14) . 2_556
O40 Co5 O31 98.72(14) . .
O40 Co5 O39 173.86(14) . .
C1 O1 Co1 131.3(3) . .
C1 O2 Co2 128.4(3) . .
C18 O7 Co5 131.2(3) . 2_556
C18 O8 Co4 131.8(3) . 2_556
C19 O9 Co2 130.2(3) . .
C19 O10 Co3 126.6(3) . .
C36 O15 Co4 126.2(3) . 2_556
C36 O16 Co4 133.7(3) . .
C37 O17 Co3 133.1(3) . .
C37 O18 Co2 124.4(3) . 2_766
C54 O23 Co4 124.3(3) . .
C54 O24 Co5 130.0(3) . .
C55 O25 Co2 136.0(3) . 2_766
C55 O26 Co1 130.1(3) . 1_556
C72 O31 Co5 128.5(2) . .
C72 O32 Co5 134.5(3) . 2_557
C74 O33 Co1 122.6(4) . .
C79 O35 Co2 129.2(6) . .
C80 O35 Co2 149.0(8) . .
C88 O36 Co4 128.7(3) . .
C85 O38 Co3 134.7(5) . .
C94 O39 Co5 127.8(3) . .
C91 O40 Co5 129.0(4) . .
C3 N1 C2 118.9(4) . .
C3 N1 C4 124.6(4) . .
C4 N1 C2 116.3(4) . .
C15 N2 C17 117.0(3) . .
C16 N2 C15 125.1(3) . .
C16 N2 C17 117.7(3) . .
C21 N3 C20 118.1(3) . .
C21 N3 C22 124.9(3) . .
C22 N3 C20 116.7(3) . .
C33 N4 C35 116.4(3) . .
C34 N4 C33 124.8(3) . .
C34 N4 C35 118.7(3) . .
C39 N5 C38 118.2(4) . .
C39 N5 C40 124.9(3) . .
C40 N5 C38 116.7(3) . .
C51 N6 C53 116.7(3) . .
C52 N6 C51 125.0(3) . .
C52 N6 C53 117.9(3) . .
C57 N7 C56 116.5(3) . .
C58 N7 C56 118.4(4) . .
C58 N7 C57 124.7(3) . .
C69 N8 C70 125.1(3) . .
C69 N8 C71 118.0(4) . .
C70 N8 C71 116.6(3) . .
C80 N9 C81 124.1(13) . .
C80 N9 C82 118.8(13) . .
C82 N9 C81 116.2(15) . .
C79 N10 C83 120.2(10) . .
C79 N10 C84 120.0(12) . .
C84 N10 C83 119.8(10) . .
C74 N11 C77 119.4(6) . .
C74 N11 C78 121.3(7) . .
C78 N11 C77 119.3(6) . .
C85 N12 C86 130.9(9) . .
C85 N12 C87 113.8(8) . .
C86 N12 C87 114.6(7) . .
C88 N13 C89 121.9(5) . .
C88 N13 C90 120.8(5) . .
C89 N13 C90 116.7(4) . .
C94 N14 C95 120.3(5) . .
C94 N14 C96 121.8(4) . .
C96 N14 C95 117.0(5) . .
C91 N15 C92 120.7(5) . .
C91 N15 C93 118.6(6) . .
C92 N15 C93 120.6(5) . .
C11 C0AA C16 120.6(3) . .
C12 C0AA C11 120.0(3) . .
C12 C0AA C16 119.5(3) . .
O1 C1 C2 115.8(4) . .
O2 C1 O1 126.4(4) . .
O2 C1 C2 117.6(4) . .
N1 C2 C1 113.6(4) . .
N1 C2 H2A 108.8 . .
N1 C2 H2B 108.8 . .
C1 C2 H2A 108.8 . .
C1 C2 H2B 108.8 . .
H2A C2 H2B 107.7 . .
O3 C3 N1 121.0(4) . .
O3 C3 C5 121.0(4) . .
N1 C3 C5 118.0(4) . .
O4 C4 N1 119.7(4) . .
O4 C4 C6 123.0(4) . .
N1 C4 C6 117.3(4) . .
C7 C5 C3 121.6(4) . .
C7 C5 C8 119.5(4) . .
C8 C5 C3 119.0(4) . .
C8 C6 C4 120.1(4) . .
C9 C6 C4 119.5(4) . .
C9 C6 C8 120.4(4) . .
C5 C7 H7 119.3 . .
C5 C7 C10 121.4(4) . .
C10 C7 H7 119.3 . .
C6 C8 C5 121.0(4) . .
C6 C8 C11 119.8(4) . .
C11 C8 C5 119.2(4) . .
C6 C9 H9 119.9 . .
C6 C9 C12 120.2(4) . .
C12 C9 H9 119.9 . .
C7 C10 H10 119.8 . .
C13 C10 C7 120.3(4) . .
C13 C10 H10 119.8 . .
C8 C11 C0AA 119.0(3) . .
C13 C11 C0AA 120.9(3) . .
C13 C11 C8 120.1(3) . .
C0AA C12 C9 120.6(4) . .
C0AA C12 H12 119.7 . .
C9 C12 H12 119.7 . .
C10 C13 C11 119.5(3) . .
C10 C13 C15 120.6(3) . .
C11 C13 C15 119.9(3) . .
O5 C15 N2 119.8(4) . .
O5 C15 C13 123.5(4) . .
N2 C15 C13 116.7(3) . .
O6 C16 N2 120.1(3) . .
O6 C16 C0AA 123.2(3) . .
N2 C16 C0AA 116.7(3) . .
N2 C17 H17A 108.8 . .
N2 C17 H17B 108.8 . .
N2 C17 C18 113.8(3) . .
H17A C17 H17B 107.7 . .
C18 C17 H17A 108.8 . .
C18 C17 H17B 108.8 . .
O7 C18 O8 127.5(4) . .
O7 C18 C17 117.6(3) . .
O8 C18 C17 114.9(3) . .
O9 C19 C20 114.1(4) . .
O10 C19 O9 128.1(4) . .
O10 C19 C20 117.7(4) . .
N3 C20 C19 113.3(3) . .
N3 C20 H20A 108.9 . .
N3 C20 H20B 108.9 . .
C19 C20 H20A 108.9 . .
C19 C20 H20B 108.9 . .
H20A C20 H20B 107.7 . .
O11 C21 N3 120.8(4) . .
O11 C21 C23 122.3(4) . .
N3 C21 C23 116.9(3) . .
O12 C22 N3 120.1(3) . .
O12 C22 C24 122.8(4) . .
N3 C22 C24 117.1(3) . .
C25 C23 C21 120.0(3) . .
C25 C23 C26 119.9(3) . .
C26 C23 C21 120.1(3) . .
C26 C24 C22 120.1(3) . .
C27 C24 C22 119.9(3) . .
C27 C24 C26 120.0(3) . .
C23 C25 H25 119.8 . .
C28 C25 C23 120.5(4) . .
C28 C25 H25 119.8 . .
C24 C26 C23 120.9(3) . .
C24 C26 C29 119.7(3) . .
C29 C26 C23 119.4(3) . .
C24 C27 H27 119.9 . .
C30 C27 C24 120.2(3) . .
C30 C27 H27 119.9 . .
C25 C28 H28 119.7 . .
C31 C28 C25 120.7(3) . .
C31 C28 H28 119.7 . .
C26 C29 C32 119.6(3) . .
C31 C29 C26 119.6(3) . .
C31 C29 C32 120.8(3) . .
C27 C30 H30 119.4 . .
C32 C30 C27 121.2(3) . .
C32 C30 H30 119.4 . .
C28 C31 C29 120.0(3) . .
C28 C31 C33 120.2(3) . .
C29 C31 C33 119.8(3) . .
C29 C32 C34 120.0(3) . .
C30 C32 C29 119.3(3) . .
C30 C32 C34 120.7(3) . .
O13 C33 N4 120.1(3) . .
O13 C33 C31 122.8(4) . .
N4 C33 C31 117.1(3) . .
O14 C34 N4 120.0(3) . .
O14 C34 C32 122.5(3) . .
N4 C34 C32 117.4(3) . .
N4 C35 H35A 108.9 . .
N4 C35 H35B 108.9 . .
N4 C35 C36 113.3(3) . .
H35A C35 H35B 107.7 . .
C36 C35 H35A 108.9 . .
C36 C35 H35B 108.9 . .
O15 C36 O16 127.1(4) . .
O15 C36 C35 118.1(3) . .
O16 C36 C35 114.8(3) . .
O17 C37 O18 126.5(5) . .
O17 C37 C38 115.5(4) . .
O18 C37 C38 117.9(4) . .
N5 C38 C37 113.2(4) . .
N5 C38 H38A 108.9 . .
N5 C38 H38B 108.9 . .
C37 C38 H38A 108.9 . .
C37 C38 H38B 108.9 . .
H38A C38 H38B 107.7 . .
O19 C39 N5 120.1(4) . .
O19 C39 C41 122.6(4) . .
N5 C39 C41 117.3(3) . .
O20 C40 N5 120.1(3) . .
O20 C40 C42 122.7(4) . .
N5 C40 C42 117.2(3) . .
C43 C41 C39 120.1(4) . .
C43 C41 C44 120.3(3) . .
C44 C41 C39 119.7(3) . .
C44 C42 C40 119.8(3) . .
C45 C42 C40 120.2(3) . .
C45 C42 C44 120.1(3) . .
C41 C43 H43 119.9 . .
C41 C43 C46 120.1(4) . .
C46 C43 H43 119.9 . .
C42 C44 C41 121.1(3) . .
C42 C44 C47 119.2(3) . .
C47 C44 C41 119.7(3) . .
C42 C45 H45 119.6 . .
C42 C45 C48 120.8(3) . .
C48 C45 H45 119.6 . .
C43 C46 H46 119.6 . .
C49 C46 C43 120.8(3) . .
C49 C46 H46 119.6 . .
C44 C47 C49 119.3(3) . .
C44 C47 C50 119.8(3) . .
C49 C47 C50 120.9(3) . .
C45 C48 H48 120.0 . .
C50 C48 C45 120.1(4) . .
C50 C48 H48 120.0 . .
C46 C49 C47 119.8(3) . .
C46 C49 C51 120.2(3) . .
C47 C49 C51 120.0(3) . .
C47 C50 C52 119.9(3) . .
C48 C50 C47 120.1(3) . .
C48 C50 C52 120.1(3) . .
O21 C51 N6 120.2(3) . .
O21 C51 C49 122.7(4) . .
N6 C51 C49 117.1(3) . .
O22 C52 N6 120.7(4) . .
O22 C52 C50 122.2(4) . .
N6 C52 C50 117.1(3) . .
N6 C53 H53A 109.3 . .
N6 C53 H53B 109.3 . .
N6 C53 C54 111.8(3) . .
H53A C53 H53B 107.9 . .
C54 C53 H53A 109.3 . .
C54 C53 H53B 109.3 . .
O23 C54 O24 125.7(4) . .
O23 C54 C53 118.4(3) . .
O24 C54 C53 115.9(3) . .
O25 C55 C56 115.8(4) . .
O26 C55 O25 126.2(4) . .
O26 C55 C56 117.8(4) . .
N7 C56 C55 114.3(3) . .
N7 C56 H56A 108.7 . .
N7 C56 H56B 108.7 . .
C55 C56 H56A 108.7 . .
C55 C56 H56B 108.7 . .
H56A C56 H56B 107.6 . .
O28 C57 N7 119.1(4) . .
O28 C57 C59 123.7(4) . .
N7 C57 C59 117.2(3) . .
O27 C58 N7 120.6(4) . .
O27 C58 C60 122.6(4) . .
N7 C58 C60 116.8(4) . .
C61 C59 C57 120.3(3) . .
C61 C59 C62 119.2(3) . .
C62 C59 C57 120.5(4) . .
C62 C60 C58 120.2(3) . .
C63 C60 C58 120.0(4) . .
C63 C60 C62 119.9(4) . .
C59 C61 H61 119.6 . .
C59 C61 C64 120.7(4) . .
C64 C61 H61 119.6 . .
C59 C62 C60 120.5(3) . .
C59 C62 C65 120.0(4) . .
C65 C62 C60 119.5(3) . .
C60 C63 H63 119.7 . .
C60 C63 C66 120.6(4) . .
C66 C63 H63 119.7 . .
C61 C64 H64 119.6 . .
C67 C64 C61 120.8(4) . .
C67 C64 H64 119.6 . .
C62 C65 C67 119.9(4) . .
C62 C65 C68 119.4(4) . .
C68 C65 C67 120.7(3) . .
C63 C66 H66 119.8 . .
C68 C66 C63 120.5(4) . .
C68 C66 H66 119.8 . .
C64 C67 C65 119.3(4) . .
C64 C67 C69 120.8(4) . .
C65 C67 C69 120.0(4) . .
C65 C68 C70 120.3(4) . .
C66 C68 C65 120.2(3) . .
C66 C68 C70 119.5(4) . .
O30 C69 N8 121.3(4) . .
O30 C69 C67 121.6(4) . .
N8 C69 C67 117.1(4) . .
O29 C70 N8 119.8(4) . .
O29 C70 C68 123.4(4) . .
N8 C70 C68 116.8(4) . .
N8 C71 H71A 108.7 . .
N8 C71 H71B 108.7 . .
N8 C71 C72 114.1(3) . .
H71A C71 H71B 107.6 . .
C72 C71 H71A 108.7 . .
C72 C71 H71B 108.7 . .
O31 C72 O32 127.3(4) . .
O31 C72 C71 117.6(3) . .
O32 C72 C71 115.0(3) . .
O33 C74 N11 125.3(6) . .
O33 C74 H74 117.4 . .
N11 C74 H74 117.4 . .
N11 C77 H77A 109.5 . .
N11 C77 H77B 109.5 . .
N11 C77 H77C 109.5 . .
H77A C77 H77B 109.5 . .
H77A C77 H77C 109.5 . .
H77B C77 H77C 109.5 . .
N11 C78 H78A 109.5 . .
N11 C78 H78B 109.5 . .
N11 C78 H78C 109.5 . .
H78A C78 H78B 109.5 . .
H78A C78 H78C 109.5 . .
H78B C78 H78C 109.5 . .
O35 C79 N10 126.8(10) . .
O35 C79 H79 116.6 . .
N10 C79 H79 116.6 . .
O35 C80 N9 128.3(13) . .
O35 C80 H80 115.9 . .
N9 C80 H80 115.9 . .
N9 C81 H81A 109.5 . .
N9 C81 H81B 109.5 . .
N9 C81 H81C 109.5 . .
H81A C81 H81B 109.5 . .
H81A C81 H81C 109.5 . .
H81B C81 H81C 109.5 . .
N9 C82 H82A 109.5 . .
N9 C82 H82B 109.5 . .
N9 C82 H82C 109.5 . .
H82A C82 H82B 109.5 . .
H82A C82 H82C 109.5 . .
H82B C82 H82C 109.5 . .
N10 C83 H83A 109.5 . .
N10 C83 H83B 109.5 . .
N10 C83 H83C 109.5 . .
H83A C83 H83B 109.5 . .
H83A C83 H83C 109.5 . .
H83B C83 H83C 109.5 . .
N10 C84 H84A 109.5 . .
N10 C84 H84B 109.5 . .
N10 C84 H84C 109.5 . .
H84A C84 H84B 109.5 . .
H84A C84 H84C 109.5 . .
H84B C84 H84C 109.5 . .
O38 C85 N12 127.2(8) . .
O38 C85 H85 116.4 . .
N12 C85 H85 116.4 . .
N12 C86 H86A 109.5 . .
N12 C86 H86B 109.5 . .
N12 C86 H86C 109.5 . .
H86A C86 H86B 109.5 . .
H86A C86 H86C 109.5 . .
H86B C86 H86C 109.5 . .
N12 C87 H87A 109.5 . .
N12 C87 H87B 109.5 . .
N12 C87 H87C 109.5 . .
H87A C87 H87B 109.5 . .
H87A C87 H87C 109.5 . .
H87B C87 H87C 109.5 . .
O36 C88 N13 125.6(5) . .
O36 C88 H88 117.2 . .
N13 C88 H88 117.2 . .
N13 C89 H89A 109.5 . .
N13 C89 H89B 109.5 . .
N13 C89 H89C 109.5 . .
H89A C89 H89B 109.5 . .
H89A C89 H89C 109.5 . .
H89B C89 H89C 109.5 . .
N13 C90 H90A 109.5 . .
N13 C90 H90B 109.5 . .
N13 C90 H90C 109.5 . .
H90A C90 H90B 109.5 . .
H90A C90 H90C 109.5 . .
H90B C90 H90C 109.5 . .
O40 C91 N15 123.2(6) . .
O40 C91 H91 118.4 . .
N15 C91 H91 118.4 . .
N15 C92 H92A 109.5 . .
N15 C92 H92B 109.5 . .
N15 C92 H92C 109.5 . .
H92A C92 H92B 109.5 . .
H92A C92 H92C 109.5 . .
H92B C92 H92C 109.5 . .
N15 C93 H93A 109.5 . .
N15 C93 H93B 109.5 . .
N15 C93 H93C 109.5 . .
H93A C93 H93B 109.5 . .
H93A C93 H93C 109.5 . .
H93B C93 H93C 109.5 . .
O39 C94 N14 124.6(5) . .
O39 C94 H94 117.7 . .
N14 C94 H94 117.7 . .
N14 C95 H95A 109.5 . .
N14 C95 H95B 109.5 . .
N14 C95 H95C 109.5 . .
H95A C95 H95B 109.5 . .
H95A C95 H95C 109.5 . .
H95B C95 H95C 109.5 . .
N14 C96 H96A 109.5 . .
N14 C96 H96B 109.5 . .
N14 C96 H96C 109.5 . .
H96A C96 H96B 109.5 . .
H96A C96 H96C 109.5 . .
H96B C96 H96C 109.5 . .

loop_
_geom_bond_atom_site_label_1
_geom_bond_atom_site_label_2
_geom_bond_distance
_geom_bond_site_symmetry_2
Co1 O1 2.107(3) 2_765
Co1 O1 2.107(3) .
Co1 O26 2.120(3) 1_554
Co1 O26 2.120(3) 2_766
Co1 O33 2.082(3) .
Co1 O33 2.082(3) 2_765
Co2 O2 2.098(3) .
Co2 O9 2.051(3) .
Co2 O18 2.062(4) 2_766
Co2 O25 2.033(3) 2_766
Co2 O34 2.294(9) .
Co2 O35 2.054(4) .
Co3 O10 2.127(3) 2_766
Co3 O10 2.127(3) .
Co3 O17 2.095(3) .
Co3 O17 2.095(3) 2_766
Co3 O38 2.113(4) 2_766
Co3 O38 2.113(4) .
Co4 O8 2.084(3) 2_556
Co4 O15 2.088(3) 2_556
Co4 O16 2.075(3) .
Co4 O23 2.106(3) .
Co4 O36 2.109(3) .
Co4 O37 2.218(3) .
Co5 O7 2.146(3) 2_556
Co5 O24 2.078(3) .
Co5 O31 2.130(3) .
Co5 O32 2.058(3) 2_557
Co5 O39 2.107(3) .
Co5 O40 2.078(4) .
O1 C1 1.252(5) .
O2 C1 1.240(5) .
O3 C3 1.235(5) .
O4 C4 1.216(5) .
O5 C15 1.215(4) .
O6 C16 1.226(5) .
O7 C18 1.250(5) .
O8 C18 1.261(5) .
O9 C19 1.254(5) .
O10 C19 1.236(5) .
O11 C21 1.228(5) .
O12 C22 1.218(5) .
O13 C33 1.212(4) .
O14 C34 1.234(5) .
O15 C36 1.248(4) .
O16 C36 1.261(4) .
O17 C37 1.245(5) .
O18 C37 1.268(5) .
O19 C39 1.232(5) .
O20 C40 1.217(5) .
O21 C51 1.213(5) .
O22 C52 1.227(5) .
O23 C54 1.249(5) .
O24 C54 1.257(5) .
O25 C55 1.261(5) .
O26 C55 1.247(5) .
O27 C58 1.224(5) .
O28 C57 1.222(5) .
O29 C70 1.210(5) .
O30 C69 1.234(5) .
O31 C72 1.238(5) .
O32 C72 1.257(5) .
O33 C74 1.236(7) .
O35 C79 1.161(9) .
O35 C80 1.116(10) .
O36 C88 1.243(5) .
O38 C85 1.175(7) .
O39 C94 1.254(5) .
O40 C91 1.154(7) .
N1 C2 1.468(5) .
N1 C3 1.400(6) .
N1 C4 1.402(6) .
N2 C15 1.417(5) .
N2 C16 1.403(5) .
N2 C17 1.472(5) .
N3 C20 1.469(5) .
N3 C21 1.397(5) .
N3 C22 1.414(5) .
N4 C33 1.420(5) .
N4 C34 1.392(5) .
N4 C35 1.464(5) .
N5 C38 1.469(5) .
N5 C39 1.392(5) .
N5 C40 1.415(5) .
N6 C51 1.411(5) .
N6 C52 1.400(5) .
N6 C53 1.460(5) .
N7 C56 1.470(5) .
N7 C57 1.412(5) .
N7 C58 1.405(5) .
N8 C69 1.400(5) .
N8 C70 1.407(6) .
N8 C71 1.471(5) .
N9 C80 1.336(18) .
N9 C81 1.46(2) .
N9 C82 1.445(17) .
N10 C79 1.351(12) .
N10 C83 1.430(16) .
N10 C84 1.422(12) .
N11 C74 1.322(7) .
N11 C77 1.474(9) .
N11 C78 1.452(9) .
N12 C85 1.278(7) .
N12 C86 1.415(11) .
N12 C87 1.493(12) .
N13 C88 1.342(6) .
N13 C89 1.433(7) .
N13 C90 1.465(7) .
N14 C94 1.337(6) .
N14 C95 1.446(7) .
N14 C96 1.426(7) .
N15 C91 1.394(7) .
N15 C92 1.417(8) .
N15 C93 1.436(8) .
C0AA C11 1.423(5) .
C0AA C12 1.399(5) .
C0AA C16 1.472(5) .
C1 C2 1.547(6) .
C2 H2A 0.9900 .
C2 H2B 0.9900 .
C3 C5 1.486(6) .
C4 C6 1.486(6) .
C5 C7 1.374(6) .
C5 C8 1.433(6) .
C6 C8 1.415(5) .
C6 C9 1.389(6) .
C7 H7 0.9500 .
C7 C10 1.410(6) .
C8 C11 1.421(5) .
C9 H9 0.9500 .
C9 C12 1.400(5) .
C10 H10 0.9500 .
C10 C13 1.397(5) .
C11 C13 1.413(5) .
C12 H12 0.9500 .
C13 C15 1.486(5) .
C17 H17A 0.9900 .
C17 H17B 0.9900 .
C17 C18 1.542(6) .
C19 C20 1.544(6) .
C20 H20A 0.9900 .
C20 H20B 0.9900 .
C21 C23 1.483(5) .
C22 C24 1.476(5) .
C23 C25 1.397(5) .
C23 C26 1.421(5) .
C24 C26 1.409(5) .
C24 C27 1.406(5) .
C25 H25 0.9500 .
C25 C28 1.395(5) .
C26 C29 1.419(5) .
C27 H27 0.9500 .
C27 C30 1.395(5) .
C28 H28 0.9500 .
C28 C31 1.394(5) .
C29 C31 1.416(5) .
C29 C32 1.431(5) .
C30 H30 0.9500 .
C30 C32 1.390(5) .
C31 C33 1.479(5) .
C32 C34 1.475(5) .
C35 H35A 0.9900 .
C35 H35B 0.9900 .
C35 C36 1.542(6) .
C37 C38 1.530(7) .
C38 H38A 0.9900 .
C38 H38B 0.9900 .
C39 C41 1.484(5) .
C40 C42 1.474(5) .
C41 C43 1.388(5) .
C41 C44 1.420(5) .
C42 C44 1.419(5) .
C42 C45 1.393(5) .
C43 H43 0.9500 .
C43 C46 1.402(5) .
C44 C47 1.419(5) .
C45 H45 0.9500 .
C45 C48 1.409(5) .
C46 H46 0.9500 .
C46 C49 1.398(6) .
C47 C49 1.419(5) .
C47 C50 1.424(5) .
C48 H48 0.9500 .
C48 C50 1.391(5) .
C49 C51 1.478(5) .
C50 C52 1.483(5) .
C53 H53A 0.9900 .
C53 H53B 0.9900 .
C53 C54 1.541(6) .
C55 C56 1.534(6) .
C56 H56A 0.9900 .
C56 H56B 0.9900 .
C57 C59 1.470(5) .
C58 C60 1.482(5) .
C59 C61 1.395(6) .
C59 C62 1.414(5) .
C60 C62 1.425(5) .
C60 C63 1.383(5) .
C61 H61 0.9500 .
C61 C64 1.407(6) .
C62 C65 1.418(5) .
C63 H63 0.9500 .
C63 C66 1.410(6) .
C64 H64 0.9500 .
C64 C67 1.389(6) .
C65 C67 1.419(6) .
C65 C68 1.419(5) .
C66 H66 0.9500 .
C66 C68 1.384(6) .
C67 C69 1.483(6) .
C68 C70 1.481(5) .
C71 H71A 0.9900 .
C71 H71B 0.9900 .
C71 C72 1.549(6) .
C74 H74 0.9500 .
C77 H77A 0.9800 .
C77 H77B 0.9800 .
C77 H77C 0.9800 .
C78 H78A 0.9800 .
C78 H78B 0.9800 .
C78 H78C 0.9800 .
C79 H79 0.9500 .
C80 H80 0.9500 .
C81 H81A 0.9800 .
C81 H81B 0.9800 .
C81 H81C 0.9800 .
C82 H82A 0.9800 .
C82 H82B 0.9800 .
C82 H82C 0.9800 .
C83 H83A 0.9800 .
C83 H83B 0.9800 .
C83 H83C 0.9800 .
C84 H84A 0.9800 .
C84 H84B 0.9800 .
C84 H84C 0.9800 .
C85 H85 0.9500 .
C86 H86A 0.9800 .
C86 H86B 0.9800 .
C86 H86C 0.9800 .
C87 H87A 0.9800 .
C87 H87B 0.9800 .
C87 H87C 0.9800 .
C88 H88 0.9500 .
C89 H89A 0.9800 .
C89 H89B 0.9800 .
C89 H89C 0.9800 .
C90 H90A 0.9800 .
C90 H90B 0.9800 .
C90 H90C 0.9800 .
C91 H91 0.9500 .
C92 H92A 0.9800 .
C92 H92B 0.9800 .
C92 H92C 0.9800 .
C93 H93A 0.9800 .
C93 H93B 0.9800 .
C93 H93C 0.9800 .
C94 H94 0.9500 .
C95 H95A 0.9800 .
C95 H95B 0.9800 .
C95 H95C 0.9800 .
C96 H96A 0.9800 .
C96 H96B 0.9800 .
C96 H96C 0.9800 .
